data_4327090
loop_
_publ_author_name
'Kevin Yurkerwich'
'Michael Yurkerwich'
'Gerard Parkin'

_publ_section_title
;
 Synthesis and Structural Characterization of
 Tris(2-mercapto-1-adamantylimidazolyl)hydroborato Complexes: A Sterically
 Demanding Tripodal [S3] Donor Ligand
;
_journal_name_full 'Inorganic Chemistry'
_journal_page_first 12284
_journal_page_last 12295
_journal_paper_doi 10.1021/ic201504d
_journal_volume 50
_journal_year 2011
_chemical_formula_sum 'C24 H34 B N6 O3 Re S3'
_chemical_formula_weight 747.76
_chemical_name_systematic
; 
 ? 
;
_space_group_IT_number 148
_symmetry_cell_setting rhombohedral
_symmetry_space_group_name_Hall '-R 3'
_symmetry_space_group_name_H-M 'R -3 :H'
_atom_sites_solution_hydrogens geom
_atom_sites_solution_primary direct
_atom_sites_solution_secondary difmap
_audit_creation_method SHELXL-97
_cell_angle_alpha 90.00
_cell_angle_beta 90.00
_cell_angle_gamma 120.00
_cell_formula_units_Z 6
_cell_length_a 15.9998(8)
_cell_length_b 15.9998(8)
_cell_length_c 19.3190(10)
_cell_measurement_reflns_used 9971
_cell_measurement_temperature 125(2)
_cell_measurement_theta_max 32.36
_cell_measurement_theta_min 2.55
_cell_volume 4283.0(4)
_computing_cell_refinement 'Bruker SAINT'
_computing_data_collection 'Bruker APEX2'
_computing_data_reduction 'Bruker SAINT'
_computing_molecular_graphics 'Bruker SHELXTL'
_computing_publication_material 'Bruker SHELXTL'
_computing_structure_refinement 'SHELXL-97 (Sheldrick, 2008)'
_computing_structure_solution 'SHELXS-97 (Sheldrick, 2008)'
_diffrn_ambient_temperature 125(2)
_diffrn_measured_fraction_theta_full 0.939
_diffrn_measured_fraction_theta_max 0.939
_diffrn_measurement_device_type 'Bruker APEX-II CCD'
_diffrn_measurement_method '\f and \w scans'
_diffrn_radiation_monochromator graphite
_diffrn_radiation_source 'fine-focus sealed tube'
_diffrn_radiation_type MoK\a
_diffrn_radiation_wavelength 0.71073
_diffrn_reflns_av_R_equivalents 0.0330
_diffrn_reflns_av_sigmaI/netI 0.0261
_diffrn_reflns_limit_h_max 21
_diffrn_reflns_limit_h_min -21
_diffrn_reflns_limit_k_max 21
_diffrn_reflns_limit_k_min -21
_diffrn_reflns_limit_l_max 26
_diffrn_reflns_limit_l_min -26
_diffrn_reflns_number 14958
_diffrn_reflns_theta_full 29.11
_diffrn_reflns_theta_max 29.11
_diffrn_reflns_theta_min 1.81
_exptl_absorpt_coefficient_mu 4.513
_exptl_absorpt_correction_T_max 0.4655
_exptl_absorpt_correction_T_min 0.3011
_exptl_absorpt_correction_type empirical
_exptl_absorpt_process_details sadabs
_exptl_crystal_colour colorless
_exptl_crystal_density_diffrn 1.739
_exptl_crystal_description block
_exptl_crystal_F_000 2232
_exptl_crystal_size_max 0.35
_exptl_crystal_size_mid 0.25
_exptl_crystal_size_min 0.20
_refine_diff_density_max 1.022
_refine_diff_density_min -0.521
_refine_diff_density_rms 0.067
_refine_ls_extinction_method none
_refine_ls_goodness_of_fit_ref 1.155
_refine_ls_hydrogen_treatment mixed
_refine_ls_matrix_type full
_refine_ls_number_parameters 228
_refine_ls_number_reflns 2415
_refine_ls_number_restraints 4
_refine_ls_restrained_S_all 1.155
_refine_ls_R_factor_all 0.0307
_refine_ls_R_factor_gt 0.0226
_refine_ls_shift/su_max 0.000
_refine_ls_shift/su_mean 0.000
_refine_ls_structure_factor_coef Fsqd
_refine_ls_weighting_details 'calc w=1/[\s^2^(Fo^2^)+(0.0100P)^2^+10.0000P] where P=(Fo^2^+2Fc^2^)/3'
_refine_ls_weighting_scheme calc
_refine_ls_wR_factor_gt 0.0480
_refine_ls_wR_factor_ref 0.0517
_reflns_number_gt 2139
_reflns_number_total 2415
_reflns_threshold_expression >2sigma(I)
_cod_data_source_file ic201504d_si_002_02.cif
_cod_data_source_block ky312s10
_cod_original_sg_symbol_H-M 'R -3'
_cod_database_code 4327090

loop_
_symmetry_equiv_pos_as_xyz
'x, y, z'
'-y, x-y, z'
'-x+y, -x, z'
'x+2/3, y+1/3, z+1/3'
'-y+2/3, x-y+1/3, z+1/3'
'-x+y+2/3, -x+1/3, z+1/3'
'x+1/3, y+2/3, z+2/3'
'-y+1/3, x-y+2/3, z+2/3'
'-x+y+1/3, -x+2/3, z+2/3'
'-x, -y, -z'
'y, -x+y, -z'
'x-y, x, -z'
'-x+2/3, -y+1/3, -z+1/3'
'y+2/3, -x+y+1/3, -z+1/3'
'x-y+2/3, x+1/3, -z+1/3'
'-x+1/3, -y+2/3, -z+2/3'
'y+1/3, -x+y+2/3, -z+2/3'
'x-y+1/3, x+2/3, -z+2/3'

loop_
_atom_site_label
_atom_site_type_symbol
_atom_site_fract_x
_atom_site_fract_y
_atom_site_fract_z
_atom_site_U_iso_or_equiv
_atom_site_adp_type
_atom_site_occupancy
_atom_site_symmetry_multiplicity
_atom_site_calc_flag
_atom_site_refinement_flags
_atom_site_disorder_group
Re1 Re 0.0000 0.0000 0.164786(12) 0.01845(10) Uani 0.5065(5) 3 d SP 1
S1 S 0.14443(7) 0.03882(7) 0.24011(5) 0.0213(2) Uani 0.5065(5) 1 d P 1
C1 C 0.0701(3) 0.1067(4) 0.1039(2) 0.0287(9) Uani 0.5065(5) 1 d P 1
O1 O 0.1094(3) 0.1668(3) 0.06336(19) 0.0431(9) Uani 0.5065(5) 1 d P 1
B1 B 0.0000 0.0000 0.3811(6) 0.020 Uiso 0.5065(5) 3 d SPD 1
H1 H 0.0000 0.0000 0.4372(12) 0.024 Uiso 0.5065(5) 3 d SPD 1
N11 N 0.0930(2) 0.0939(2) 0.35978(17) 0.0218(7) Uani 0.5065(5) 1 d PD 1
N12 N 0.2218(3) 0.2127(3) 0.31105(17) 0.0233(7) Uani 0.5065(5) 1 d P 1
C11 C 0.1529(3) 0.1177(3) 0.30485(19) 0.0196(7) Uani 0.5065(5) 1 d P 1
C12 C 0.1253(3) 0.1753(3) 0.4012(2) 0.0270(9) Uani 0.5065(5) 1 d P 1
H12A H 0.0969 0.1788 0.4435 0.032 Uiso 0.5065(5) 1 calc PR 1
C13 C 0.2039(3) 0.2486(3) 0.3711(2) 0.0266(9) Uani 0.5065(5) 1 d P 1
H13A H 0.2403 0.3129 0.3880 0.032 Uiso 0.5065(5) 1 calc PR 1
C14 C 0.3062(12) 0.2691(15) 0.2646(11) 0.019(3) Uani 0.5065(5) 1 d P 1
C15 C 0.2614(4) 0.2770(4) 0.1930(3) 0.0402(12) Uani 0.5065(5) 1 d P 1
H15A H 0.2209 0.3060 0.2008 0.060 Uiso 0.5065(5) 1 calc PR 1
H15B H 0.2222 0.2124 0.1731 0.060 Uiso 0.5065(5) 1 calc PR 1
H15C H 0.3137 0.3174 0.1609 0.060 Uiso 0.5065(5) 1 calc PR 1
C16 C 0.3622(4) 0.3751(4) 0.2917(3) 0.0388(11) Uani 0.5065(5) 1 d P 1
H16A H 0.3918 0.3767 0.3365 0.058 Uiso 0.5065(5) 1 calc PR 1
H16B H 0.3174 0.3995 0.2973 0.058 Uiso 0.5065(5) 1 calc PR 1
H16C H 0.4126 0.4155 0.2585 0.058 Uiso 0.5065(5) 1 calc PR 1
C17 C 0.3712(11) 0.2277(14) 0.2605(11) 0.040(4) Uani 0.5065(5) 1 d P 1
H17A H 0.3959 0.2269 0.3068 0.060 Uiso 0.5065(5) 1 calc PR 1
H17B H 0.4253 0.2672 0.2296 0.060 Uiso 0.5065(5) 1 calc PR 1
H17C H 0.3351 0.1616 0.2426 0.060 Uiso 0.5065(5) 1 calc PR 1
Re2 Re 0.0000 0.0000 0.362957(12) 0.01551(9) Uani 0.4935(5) 3 d SP 2
S2 S 0.14662(7) 0.04422(7) 0.28840(5) 0.0191(2) Uani 0.4935(5) 1 d P 2
C2 C 0.0720(3) 0.1087(3) 0.4224(2) 0.0219(8) Uani 0.4935(5) 1 d P 2
O2 O 0.1131(3) 0.1707(2) 0.46116(17) 0.0321(7) Uani 0.4935(5) 1 d P 2
B2 B 0.0000 0.0000 0.1472(6) 0.020 Uiso 0.4935(5) 3 d SPD 2
H2 H 0.0000 0.0000 0.0921(12) 0.024 Uiso 0.4935(5) 3 d SPD 2
N21 N 0.0904(2) 0.0962(2) 0.16963(16) 0.0197(6) Uani 0.4935(5) 1 d PD 2
N22 N 0.2203(2) 0.2171(3) 0.21624(18) 0.0204(7) Uani 0.4935(5) 1 d P 2
C21 C 0.1517(3) 0.1215(3) 0.22382(19) 0.0178(7) Uani 0.4935(5) 1 d P 2
C22 C 0.1197(3) 0.1765(3) 0.1283(2) 0.0240(8) Uani 0.4935(5) 1 d P 2
H22A H 0.0890 0.1789 0.0869 0.029 Uiso 0.4935(5) 1 calc PR 2
C23 C 0.1992(3) 0.2510(3) 0.1565(2) 0.0255(9) Uani 0.4935(5) 1 d P 2
H23A H 0.2342 0.3148 0.1387 0.031 Uiso 0.4935(5) 1 calc PR 2
C24 C 0.3045(13) 0.2812(17) 0.2586(11) 0.024(4) Uani 0.4935(5) 1 d P 2
C25 C 0.2733(4) 0.2798(4) 0.3347(3) 0.0374(11) Uani 0.4935(5) 1 d P 2
H25A H 0.2318 0.3085 0.3375 0.056 Uiso 0.4935(5) 1 calc PR 2
H25B H 0.3307 0.3170 0.3636 0.056 Uiso 0.4935(5) 1 calc PR 2
H25C H 0.2377 0.2130 0.3513 0.056 Uiso 0.4935(5) 1 calc PR 2
C26 C 0.3615(4) 0.3797(3) 0.2331(3) 0.0338(10) Uani 0.4935(5) 1 d P 2
H26A H 0.3803 0.3787 0.1850 0.051 Uiso 0.4935(5) 1 calc PR 2
H26B H 0.4195 0.4150 0.2617 0.051 Uiso 0.4935(5) 1 calc PR 2
H26C H 0.3230 0.4118 0.2356 0.051 Uiso 0.4935(5) 1 calc PR 2
C27 C 0.3714(11) 0.2354(13) 0.2542(11) 0.034(3) Uani 0.4935(5) 1 d P 2
H27A H 0.3900 0.2351 0.2059 0.051 Uiso 0.4935(5) 1 calc PR 2
H27B H 0.3364 0.1690 0.2717 0.051 Uiso 0.4935(5) 1 calc PR 2
H27C H 0.4293 0.2735 0.2823 0.051 Uiso 0.4935(5) 1 calc PR 2

loop_
_atom_site_aniso_label
_atom_site_aniso_U_11
_atom_site_aniso_U_22
_atom_site_aniso_U_33
_atom_site_aniso_U_23
_atom_site_aniso_U_13
_atom_site_aniso_U_12
Re1 0.02143(11) 0.02143(11) 0.01249(15) 0.000 0.000 0.01071(6)
S1 0.0226(5) 0.0255(5) 0.0177(5) -0.0013(4) -0.0002(4) 0.0133(4)
C1 0.030(2) 0.038(2) 0.023(2) 0.0012(18) -0.0024(17) 0.021(2)
O1 0.042(2) 0.052(2) 0.0350(19) 0.0254(17) 0.0097(15) 0.0229(18)
N11 0.0251(17) 0.0244(17) 0.0171(15) -0.0025(13) -0.0024(12) 0.0132(14)
N12 0.0238(17) 0.0275(18) 0.0215(16) -0.0014(13) -0.0013(13) 0.0152(15)
C11 0.0211(18) 0.0241(19) 0.0177(17) 0.0000(14) -0.0033(14) 0.0145(16)
C12 0.032(2) 0.032(2) 0.0195(19) -0.0073(17) -0.0046(17) 0.017(2)
C13 0.031(2) 0.027(2) 0.024(2) -0.0056(16) -0.0047(16) 0.0157(18)
C14 0.019(4) 0.008(4) 0.024(3) 0.001(4) -0.006(3) 0.002(3)
C15 0.047(3) 0.040(3) 0.031(2) 0.011(2) 0.010(2) 0.020(3)
C16 0.034(3) 0.027(2) 0.052(3) -0.002(2) 0.008(2) 0.012(2)
C17 0.024(6) 0.043(8) 0.059(6) 0.008(5) 0.015(4) 0.021(5)
Re2 0.01692(10) 0.01692(10) 0.01271(15) 0.000 0.000 0.00846(5)
S2 0.0179(4) 0.0218(5) 0.0182(5) 0.0035(4) 0.0017(3) 0.0104(4)
C2 0.021(2) 0.025(2) 0.0178(18) 0.0033(15) 0.0013(15) 0.0104(17)
O2 0.0362(18) 0.0260(17) 0.0246(16) -0.0068(13) -0.0016(13) 0.0084(14)
N21 0.0211(16) 0.0238(17) 0.0176(15) 0.0025(12) 0.0020(12) 0.0137(14)
N22 0.0194(16) 0.0197(17) 0.0224(16) 0.0027(14) 0.0015(13) 0.0100(14)
C21 0.0179(17) 0.0193(18) 0.0180(17) -0.0009(14) 0.0029(14) 0.0106(15)
C22 0.024(2) 0.028(2) 0.0224(19) 0.0035(16) 0.0022(16) 0.0145(18)
C23 0.026(2) 0.023(2) 0.028(2) 0.0081(16) 0.0037(17) 0.0121(17)
C24 0.022(4) 0.025(7) 0.033(5) 0.011(3) 0.011(4) 0.019(4)
C25 0.029(2) 0.039(3) 0.029(2) -0.009(2) 0.0017(19) 0.006(2)
C26 0.031(2) 0.022(2) 0.040(3) -0.0007(19) -0.001(2) 0.0068(19)
C27 0.019(5) 0.013(4) 0.063(8) -0.006(4) -0.009(4) 0.004(3)

loop_
_atom_type_symbol
_atom_type_description
_atom_type_scat_dispersion_real
_atom_type_scat_dispersion_imag
_atom_type_scat_source
C C 0.0033 0.0016 'International Tables Vol C Tables 4.2.6.8 and 6.1.1.4'
H H 0.0000 0.0000 'International Tables Vol C Tables 4.2.6.8 and 6.1.1.4'
B B 0.0013 0.0007 'International Tables Vol C Tables 4.2.6.8 and 6.1.1.4'
N N 0.0061 0.0033 'International Tables Vol C Tables 4.2.6.8 and 6.1.1.4'
O O 0.0106 0.0060 'International Tables Vol C Tables 4.2.6.8 and 6.1.1.4'
S S 0.1246 0.1234 'International Tables Vol C Tables 4.2.6.8 and 6.1.1.4'
Re Re -1.0185 7.2310 'International Tables Vol C Tables 4.2.6.8 and 6.1.1.4'

loop_
_geom_angle_atom_site_label_1
_geom_angle_atom_site_label_2
_geom_angle_atom_site_label_3
_geom_angle
_geom_angle_site_symmetry_1
_geom_angle_site_symmetry_3
C1 Re1 C1 86.0(2) . 2
C1 Re1 C1 86.0(2) . 3
C1 Re1 C1 86.0(2) 2 3
C1 Re1 S1 94.52(13) . .
C1 Re1 S1 175.21(13) 2 .
C1 Re1 S1 89.30(14) 3 .
C1 Re1 S1 89.30(14) . 2
C1 Re1 S1 94.52(13) 2 2
C1 Re1 S1 175.21(13) 3 2
S1 Re1 S1 90.25(3) . 2
C1 Re1 S1 175.21(13) . 3
C1 Re1 S1 89.30(14) 2 3
C1 Re1 S1 94.52(13) 3 3
S1 Re1 S1 90.25(3) . 3
S1 Re1 S1 90.25(3) 2 3
C11 S1 Re1 108.82(13) . .
O1 C1 Re1 175.3(4) . .
H1 B1 N11 105.4(4) . 3
H1 B1 N11 105.4(4) . 2
N11 B1 N11 113.2(4) 3 2
H1 B1 N11 105.4(4) . .
N11 B1 N11 113.2(4) 3 .
N11 B1 N11 113.2(4) 2 .
C11 N11 C12 108.1(3) . .
C11 N11 B1 133.1(5) . .
C12 N11 B1 118.8(4) . .
C11 N12 C13 108.4(3) . .
C11 N12 C14 127.1(7) . .
C13 N12 C14 124.4(7) . .
N11 C11 N12 108.0(3) . .
N11 C11 S1 125.2(3) . .
N12 C11 S1 126.8(3) . .
C13 C12 N11 108.3(4) . .
C12 C13 N12 107.2(4) . .
N12 C14 C17 112.7(18) . .
N12 C14 C16 108.0(11) . .
C17 C14 C16 110.6(12) . .
N12 C14 C15 105.3(10) . .
C17 C14 C15 115.6(14) . .
C16 C14 C15 104.1(15) . .
C2 Re2 C2 87.78(17) . 3
C2 Re2 C2 87.78(17) . 2
C2 Re2 C2 87.78(17) 3 2
C2 Re2 S2 91.99(13) . .
C2 Re2 S2 89.36(13) 3 .
C2 Re2 S2 177.13(13) 2 .
C2 Re2 S2 177.13(12) . 3
C2 Re2 S2 91.99(13) 3 3
C2 Re2 S2 89.36(13) 2 3
S2 Re2 S2 90.87(3) . 3
C2 Re2 S2 89.36(13) . 2
C2 Re2 S2 177.13(13) 3 2
C2 Re2 S2 91.99(13) 2 2
S2 Re2 S2 90.87(3) . 2
S2 Re2 S2 90.87(3) 3 2
C21 S2 Re2 108.43(13) . .
O2 C2 Re2 176.2(4) . .
H2 B2 N21 106.2(5) . .
H2 B2 N21 106.2(5) . 2
N21 B2 N21 112.5(4) . 2
H2 B2 N21 106.2(5) . 3
N21 B2 N21 112.5(4) . 3
N21 B2 N21 112.5(4) 2 3
C21 N21 C22 108.2(3) . .
C21 N21 B2 133.5(5) . .
C22 N21 B2 118.3(5) . .
C21 N22 C23 108.0(3) . .
C21 N22 C24 131.4(11) . .
C23 N22 C24 120.6(11) . .
N21 C21 N22 107.9(3) . .
N21 C21 S2 125.3(3) . .
N22 C21 S2 126.8(3) . .
C23 C22 N21 108.7(4) . .
C22 C23 N22 107.3(4) . .
C26 C24 N22 115.3(17) . .
C26 C24 C27 106.4(13) . .
N22 C24 C27 104.2(13) . .
C26 C24 C25 111.0(13) . .
N22 C24 C25 110.0(12) . .
C27 C24 C25 109.5(18) . .

loop_
_geom_bond_atom_site_label_1
_geom_bond_atom_site_label_2
_geom_bond_distance
_geom_bond_site_symmetry_2
Re1 C1 1.909(5) .
Re1 C1 1.909(5) 2
Re1 C1 1.909(5) 3
Re1 S1 2.5315(10) .
Re1 S1 2.5315(10) 2
Re1 S1 2.5315(10) 3
S1 C11 1.733(4) .
C1 O1 1.152(6) .
B1 H1 1.09(2) .
B1 N11 1.551(4) 3
B1 N11 1.551(4) 2
B1 N11 1.551(4) .
N11 C11 1.350(5) .
N11 C12 1.390(5) .
N12 C11 1.366(5) .
N12 C13 1.386(5) .
N12 C14 1.49(2) .
C12 C13 1.349(6) .
C14 C17 1.49(3) .
C14 C16 1.560(18) .
C14 C15 1.59(2) .
Re2 C2 1.914(4) .
Re2 C2 1.914(4) 3
Re2 C2 1.914(4) 2
Re2 S2 2.5334(10) .
Re2 S2 2.5335(10) 3
Re2 S2 2.5335(10) 2
S2 C21 1.729(4) .
C2 O2 1.151(5) .
B2 H2 1.06(2) .
B2 N21 1.557(5) .
B2 N21 1.557(5) 2
B2 N21 1.557(5) 3
N21 C21 1.351(5) .
N21 C22 1.380(5) .
N22 C21 1.373(5) .
N22 C23 1.387(5) .
N22 C24 1.468(19) .
C22 C23 1.348(6) .
C24 C26 1.46(2) .
C24 C27 1.57(3) .
C24 C25 1.55(2) .
